data_7013565
loop_
_publ_author_name
'Boyle, Timothy J.'
'Rodriguez, Mark A.'
'Alam, Todd M.'

_publ_section_title
;
 4,6-Dihydroxypyrimidine: a selective bridging ligand for controlled
 Group IV metal alkoxide structures
;
_journal_issue 24
_journal_name_full 'Dalton Transactions'
_journal_page_first 4598
_journal_paper_doi 10.1039/b310087a
_journal_year 2003
_chemical_formula_sum 'C34 H46 N4 O8 Ti2'
_chemical_formula_weight 734.55
_chemical_name_common Ti2(DHP)(OBut)2(OPri)4(Py)2
_chemical_name_systematic
;
?
;
_space_group_IT_number 14
_symmetry_cell_setting monoclinic
_symmetry_space_group_name_Hall '-P 2yn'
_symmetry_space_group_name_H-M 'P 1 21/n 1'
_atom_sites_solution_hydrogens geom
_atom_sites_solution_primary direct
_atom_sites_solution_secondary difmap
_audit_creation_method SHELXL-97
_cell_angle_alpha 90.00
_cell_angle_beta 95.913(3)
_cell_angle_gamma 90.00
_cell_formula_units_Z 4
_cell_length_a 9.6835(12)
_cell_length_b 16.271(2)
_cell_length_c 27.414(3)
_cell_measurement_temperature 168(2)
_cell_volume 4296.4(9)
_computing_cell_refinement 'Bruker SMART'
_computing_data_collection 'Bruker SMART'
_computing_data_reduction 'Bruker SAINT'
_computing_molecular_graphics 'Bruker SHELXTL'
_computing_publication_material 'Bruker SHELXTL'
_computing_structure_refinement 'SHELXL-97 (Sheldrick, 1997)'
_computing_structure_solution 'SHELXS-97 (Sheldrick, 1990)'
_diffrn_ambient_temperature 168(2)
_diffrn_measured_fraction_theta_full 0.994
_diffrn_measured_fraction_theta_max 0.994
_diffrn_measurement_device_type 'CCD area detector'
_diffrn_measurement_method 'phi and omega scans'
_diffrn_radiation_monochromator graphite
_diffrn_radiation_source 'fine-focus sealed tube'
_diffrn_radiation_type MoK\a
_diffrn_radiation_wavelength 0.71073
_diffrn_reflns_av_R_equivalents 0.0863
_diffrn_reflns_av_sigmaI/netI 0.0864
_diffrn_reflns_limit_h_max 11
_diffrn_reflns_limit_h_min -11
_diffrn_reflns_limit_k_max 19
_diffrn_reflns_limit_k_min -19
_diffrn_reflns_limit_l_max 32
_diffrn_reflns_limit_l_min -32
_diffrn_reflns_number 29779
_diffrn_reflns_theta_full 24.78
_diffrn_reflns_theta_max 24.78
_diffrn_reflns_theta_min 1.49
_exptl_absorpt_coefficient_mu 0.417
_exptl_absorpt_correction_T_max 0.9509
_exptl_absorpt_correction_T_min 0.9172
_exptl_absorpt_correction_type empirical
_exptl_absorpt_process_details 'SADABS ver 2.03, Sheldrick (1999).'
_exptl_crystal_colour colorless
_exptl_crystal_density_diffrn 1.136
_exptl_crystal_density_meas 0
_exptl_crystal_density_method 'not measured'
_exptl_crystal_description irregular
_exptl_crystal_F_000 1544
_exptl_crystal_size_max 0.211
_exptl_crystal_size_mid 0.145
_exptl_crystal_size_min 0.122
_refine_diff_density_max 1.422
_refine_diff_density_min -0.573
_refine_diff_density_rms 0.133
_refine_ls_extinction_method none
_refine_ls_goodness_of_fit_ref 1.288
_refine_ls_hydrogen_treatment mixed
_refine_ls_matrix_type full
_refine_ls_number_parameters 429
_refine_ls_number_reflns 7348
_refine_ls_number_restraints 216
_refine_ls_restrained_S_all 1.345
_refine_ls_R_factor_all 0.1823
_refine_ls_R_factor_gt 0.1251
_refine_ls_shift/su_max 0.203
_refine_ls_shift/su_mean 0.014
_refine_ls_structure_factor_coef Fsqd
_refine_ls_weighting_details 'calc w=1/[\s^2^(Fo^2^)+(0.2000P)^2^+0.0000P] where P=(Fo^2^+2Fc^2^)/3'
_refine_ls_weighting_scheme calc
_refine_ls_wR_factor_gt 0.3545
_refine_ls_wR_factor_ref 0.3887
_reflns_number_gt 4373
_reflns_number_total 7348
_reflns_threshold_expression >2sigma(I)
_cod_data_source_file b310087a.txt
_cod_data_source_block tjb211s
_cod_depositor_comments
;
The following automatic conversions were performed:
'_symmetry_cell_setting' value 'Monoclinic' changed to 'monoclinic'
according to '/home/saulius/struct/CIF-dictionaries/cif_core.dic'
dictionary named 'cif_core.dic' version 2.4.1 from 2010-06-29.

Automatic conversion script
Id: cif_fix_enum 1527 2010-12-29 10:47:43Z saulius 
;
_cod_original_sg_symbol_H-M P2(1)/n
_cod_database_code 7013565

loop_
_symmetry_equiv_pos_as_xyz
'x, y, z'
'-x+1/2, y+1/2, -z+1/2'
'-x, -y, -z'
'x-1/2, -y-1/2, z-1/2'

loop_
_atom_site_label
_atom_site_type_symbol
_atom_site_fract_x
_atom_site_fract_y
_atom_site_fract_z
_atom_site_U_iso_or_equiv
_atom_site_adp_type
_atom_site_occupancy
_atom_site_symmetry_multiplicity
_atom_site_calc_flag
_atom_site_refinement_flags
_atom_site_disorder_assembly
_atom_site_disorder_group
Ti1 Ti 0.67064(15) 0.76433(9) 0.50207(5) 0.0450(5) Uani 1 1 d . . .
Ti2 Ti 0.88426(15) 0.51368(10) 0.32099(5) 0.0471(5) Uani 1 1 d . . .
N1 N 0.7318(6) 0.6747(4) 0.4450(2) 0.0429(16) Uani 1 1 d . . .
N2 N 0.8005(6) 0.5866(4) 0.3833(2) 0.0392(15) Uani 1 1 d . . .
N3 N 0.6170(7) 0.6441(4) 0.5409(2) 0.0469(17) Uani 1 1 d . . .
N4 N 0.7949(7) 0.4015(4) 0.3612(3) 0.0532(18) Uani 1 1 d . . .
O1 O 0.8685(5) 0.7080(3) 0.51132(18) 0.0485(14) Uani 1 1 d . . .
O2 O 1.0040(6) 0.5256(4) 0.3887(2) 0.0543(15) Uani 1 1 d . . .
O3 O 0.4877(6) 0.7627(4) 0.4787(2) 0.0579(16) Uani 1 1 d . . .
O4 O 0.6821(6) 0.8082(3) 0.5631(2) 0.0565(16) Uani 1 1 d . . .
O5 O 0.7297(6) 0.8467(3) 0.4676(2) 0.0532(15) Uani 1 1 d . . .
O6 O 0.9427(6) 0.6098(4) 0.2991(2) 0.0621(17) Uani 1 1 d . . .
O7 O 1.0006(6) 0.4419(4) 0.2980(2) 0.0668(18) Uani 1 1 d . . .
O8 O 0.7223(6) 0.5085(3) 0.2825(2) 0.0568(16) Uani 1 1 d . . .
C1 C 0.7094(8) 0.6374(5) 0.4012(3) 0.043(2) Uani 1 1 d . . .
C2 C 0.8587(8) 0.6641(5) 0.4720(3) 0.0423(19) Uani 1 1 d . . .
C3 C 0.9582(8) 0.6111(5) 0.4567(3) 0.048(2) Uani 1 1 d . . .
C4 C 0.9234(8) 0.5732(5) 0.4109(3) 0.0414(19) Uani 1 1 d . . .
C5 C 0.7086(10) 0.6133(6) 0.5762(3) 0.067(3) Uani 1 1 d . . .
C6 C 0.6854(10) 0.5474(7) 0.6038(4) 0.078(3) Uani 1 1 d . . .
C7 C 0.5553(12) 0.5060(7) 0.5962(5) 0.092(4) Uani 1 1 d . . .
C8 C 0.4616(12) 0.5359(7) 0.5561(5) 0.092(4) Uani 1 1 d . . .
C9 C 0.4960(10) 0.6056(6) 0.5301(3) 0.061(2) Uani 1 1 d . . .
C10 C 0.8707(9) 0.3639(6) 0.3981(3) 0.058(2) Uani 1 1 d . . .
C11 C 0.8277(11) 0.2915(6) 0.4217(4) 0.073(3) Uani 1 1 d . . .
C12 C 0.6941(13) 0.2607(7) 0.4049(5) 0.090(4) Uani 1 1 d . . .
C13 C 0.6157(12) 0.3010(7) 0.3669(4) 0.089(4) Uani 1 1 d . . .
C14 C 0.6658(10) 0.3727(6) 0.3458(4) 0.071(3) Uani 1 1 d . . .
C15 C 0.3905(11) 0.8009(7) 0.4455(4) 0.090(4) Uani 1 1 d D . .
C16 C 0.4230(18) 0.8047(12) 0.3951(4) 0.137(8) Uani 0.78 1 d PD . .
C17 C 0.2594(15) 0.7457(11) 0.4430(8) 0.173(11) Uani 0.78 1 d PD . .
C18 C 0.352(2) 0.8783(9) 0.4656(6) 0.149(9) Uani 0.78 1 d PD . .
C19 C 0.7225(15) 0.8772(8) 0.5941(5) 0.132(6) Uani 1 1 d D . .
C20 C 0.8747(15) 0.8846(13) 0.5953(7) 0.160(10) Uani 0.78 1 d PD . .
C21 C 0.656(3) 0.952(2) 0.5735(16) 0.41(3) Uiso 0.78 1 d PD . .
C22 C 0.687(3) 0.869(2) 0.6455(9) 0.31(2) Uiso 0.78 1 d PD . .
C23 C 0.8159(16) 0.8944(7) 0.4399(5) 0.125(5) Uani 1 1 d D . .
C24 C 0.954(2) 0.9042(15) 0.4692(8) 0.198(11) Uiso 0.78 1 d PD . .
C25 C 0.7537(16) 0.9761(7) 0.4296(6) 0.100(6) Uani 0.78 1 d PD . .
C26 C 0.846(3) 0.8553(14) 0.3929(8) 0.206(12) Uiso 0.78 1 d PD . .
C27 C 1.0400(12) 0.6731(7) 0.3010(5) 0.110(5) Uani 1 1 d D . .
C28 C 1.023(2) 0.7409(15) 0.3360(8) 0.209(12) Uiso 0.78 1 d PD . .
C29 C 1.1853(11) 0.6462(8) 0.3026(5) 0.081(4) Uani 0.78 1 d PD . .
C30 C 1.006(3) 0.7158(16) 0.2513(7) 0.209(12) Uiso 0.78 1 d PD . .
C31 C 1.0340(12) 0.3836(8) 0.2612(5) 0.108(4) Uani 1 1 d D . .
C32 C 1.097(2) 0.4362(14) 0.2244(9) 0.200(12) Uiso 0.78 1 d PD . .
C33 C 1.1359(18) 0.3245(12) 0.2808(8) 0.161(9) Uiso 0.78 1 d PD . .
C34 C 0.9073(13) 0.3457(10) 0.2371(6) 0.110(6) Uani 0.78 1 d PD . .
C35 C 0.6270(11) 0.5514(7) 0.2475(3) 0.093(4) Uani 1 1 d D . .
C36 C 0.5544(19) 0.6168(10) 0.2720(6) 0.152(10) Uani 0.78 1 d PD . .
C37 C 0.5168(17) 0.4865(11) 0.2277(6) 0.154(10) Uani 0.78 1 d PD . .
C38 C 0.6987(15) 0.5810(10) 0.2047(4) 0.094(5) Uani 0.78 1 d PD . .

loop_
_atom_site_aniso_label
_atom_site_aniso_U_11
_atom_site_aniso_U_22
_atom_site_aniso_U_33
_atom_site_aniso_U_23
_atom_site_aniso_U_13
_atom_site_aniso_U_12
Ti1 0.0498(10) 0.0440(9) 0.0405(9) -0.0014(7) 0.0015(7) -0.0069(7)
Ti2 0.0444(9) 0.0578(10) 0.0386(9) -0.0054(7) 0.0024(7) 0.0035(7)
N1 0.034(4) 0.052(4) 0.042(4) -0.006(3) 0.001(3) 0.001(3)
N2 0.032(3) 0.045(4) 0.039(4) -0.006(3) -0.002(3) -0.005(3)
N3 0.047(4) 0.048(4) 0.048(4) 0.000(3) 0.013(3) -0.003(3)
N4 0.058(5) 0.050(4) 0.050(4) -0.007(3) -0.004(3) 0.002(4)
O1 0.050(3) 0.056(4) 0.038(3) -0.005(3) -0.001(2) -0.010(3)
O2 0.050(4) 0.064(4) 0.048(3) -0.003(3) -0.001(3) 0.004(3)
O3 0.048(4) 0.065(4) 0.059(4) 0.005(3) -0.001(3) 0.002(3)
O4 0.068(4) 0.055(4) 0.045(3) -0.007(3) -0.005(3) -0.005(3)
O5 0.063(4) 0.042(3) 0.054(3) 0.006(3) 0.007(3) -0.012(3)
O6 0.065(4) 0.078(4) 0.045(3) 0.002(3) 0.010(3) -0.011(3)
O7 0.069(4) 0.078(5) 0.055(4) -0.019(3) 0.014(3) 0.014(3)
O8 0.057(4) 0.064(4) 0.046(3) -0.009(3) -0.011(3) 0.007(3)
C1 0.052(5) 0.040(5) 0.038(4) -0.004(4) 0.002(4) -0.017(4)
C2 0.045(5) 0.047(5) 0.034(4) 0.003(4) -0.001(4) -0.014(4)
C3 0.050(5) 0.055(5) 0.038(5) 0.006(4) 0.003(4) -0.007(4)
C4 0.039(4) 0.042(5) 0.043(5) -0.002(4) 0.005(4) -0.004(4)
C5 0.058(6) 0.086(7) 0.058(6) 0.026(5) 0.005(5) 0.006(5)
C6 0.059(6) 0.077(7) 0.101(8) 0.039(6) 0.019(6) 0.007(5)
C7 0.068(8) 0.097(9) 0.112(10) 0.034(8) 0.014(7) -0.010(6)
C8 0.069(7) 0.091(8) 0.116(10) 0.032(8) 0.012(7) -0.021(6)
C9 0.063(6) 0.055(6) 0.067(6) -0.006(5) 0.016(5) -0.017(5)
C10 0.062(6) 0.058(6) 0.052(5) -0.003(5) -0.005(5) 0.012(5)
C11 0.074(7) 0.060(6) 0.080(7) -0.005(6) -0.010(6) 0.001(5)
C12 0.106(10) 0.075(8) 0.085(8) 0.011(6) -0.011(7) -0.014(7)
C13 0.088(8) 0.086(8) 0.089(8) 0.025(7) -0.016(7) -0.023(7)
C14 0.063(6) 0.077(7) 0.070(7) -0.004(6) -0.006(5) -0.023(5)
C15 0.079(8) 0.121(10) 0.067(7) 0.024(7) -0.012(6) 0.030(7)
C16 0.155(17) 0.21(2) 0.041(8) 0.021(11) -0.005(9) 0.071(16)
C17 0.057(10) 0.19(2) 0.25(3) 0.08(2) -0.078(14) -0.031(12)
C18 0.20(2) 0.079(12) 0.149(18) -0.012(12) -0.064(15) 0.056(13)
C19 0.191(16) 0.105(11) 0.091(10) -0.010(8) -0.032(10) -0.073(11)
C20 0.086(12) 0.22(2) 0.18(2) -0.134(19) 0.016(12) -0.080(14)
C23 0.210(17) 0.093(10) 0.073(8) 0.023(7) 0.016(10) -0.040(10)
C25 0.134(14) 0.052(8) 0.126(14) 0.043(9) 0.067(11) 0.007(8)
C27 0.113(11) 0.071(8) 0.153(13) -0.005(8) 0.052(10) -0.024(7)
C29 0.041(7) 0.066(9) 0.133(13) 0.020(8) -0.004(7) 0.004(6)
C31 0.113(10) 0.113(10) 0.097(9) -0.049(8) 0.006(8) 0.022(9)
C34 0.077(11) 0.123(14) 0.123(14) -0.062(12) -0.026(10) -0.002(10)
C35 0.087(8) 0.138(11) 0.054(6) 0.034(7) 0.006(6) 0.045(8)
C36 0.22(2) 0.153(17) 0.075(11) 0.010(11) -0.018(12) 0.138(17)
C37 0.118(15) 0.161(18) 0.159(18) 0.071(15) -0.098(14) -0.079(14)
C38 0.096(11) 0.142(14) 0.046(7) 0.034(9) 0.012(7) -0.004(10)

loop_
_atom_type_symbol
_atom_type_description
_atom_type_scat_dispersion_real
_atom_type_scat_dispersion_imag
_atom_type_scat_source
C C 0.0033 0.0016 'International Tables Vol C Tables 4.2.6.8 and 6.1.1.4'
H H 0.0000 0.0000 'International Tables Vol C Tables 4.2.6.8 and 6.1.1.4'
N N 0.0061 0.0033 'International Tables Vol C Tables 4.2.6.8 and 6.1.1.4'
O O 0.0106 0.0060 'International Tables Vol C Tables 4.2.6.8 and 6.1.1.4'
Ti Ti 0.2776 0.4457 'International Tables Vol C Tables 4.2.6.8 and 6.1.1.4'

loop_
_geom_angle_atom_site_label_1
_geom_angle_atom_site_label_2
_geom_angle_atom_site_label_3
_geom_angle
_geom_angle_site_symmetry_1
_geom_angle_site_symmetry_3
_geom_angle_publ_flag
O5 Ti1 O4 101.7(3) . . ?
O5 Ti1 O3 100.3(3) . . ?
O4 Ti1 O3 107.2(3) . . ?
O5 Ti1 O1 93.1(2) . . ?
O4 Ti1 O1 95.2(2) . . ?
O3 Ti1 O1 150.7(2) . . ?
O5 Ti1 N1 89.8(2) . . ?
O4 Ti1 N1 153.8(3) . . ?
O3 Ti1 N1 93.5(3) . . ?
O1 Ti1 N1 60.4(2) . . ?
O5 Ti1 N3 171.1(3) . . ?
O4 Ti1 N3 84.4(3) . . ?
O3 Ti1 N3 83.9(3) . . ?
O1 Ti1 N3 79.7(2) . . ?
N1 Ti1 N3 82.0(2) . . ?
O5 Ti1 C2 91.7(3) . . ?
O4 Ti1 C2 123.6(3) . . ?
O3 Ti1 C2 123.9(3) . . ?
O1 Ti1 C2 28.9(2) . . ?
N1 Ti1 C2 31.5(2) . . ?
N3 Ti1 C2 79.4(2) . . ?
O7 Ti2 O6 102.8(3) . . ?
O7 Ti2 O8 107.8(3) . . ?
O6 Ti2 O8 97.6(3) . . ?
O7 Ti2 O2 93.6(3) . . ?
O6 Ti2 O2 92.9(3) . . ?
O8 Ti2 O2 153.3(3) . . ?
O7 Ti2 N2 152.5(3) . . ?
O6 Ti2 N2 86.9(2) . . ?
O8 Ti2 N2 96.2(2) . . ?
O2 Ti2 N2 59.9(2) . . ?
O7 Ti2 N4 86.2(3) . . ?
O6 Ti2 N4 169.7(3) . . ?
O8 Ti2 N4 84.1(3) . . ?
O2 Ti2 N4 81.5(2) . . ?
N2 Ti2 N4 82.9(2) . . ?
O7 Ti2 C4 122.4(3) . . ?
O6 Ti2 C4 88.4(3) . . ?
O8 Ti2 C4 126.7(3) . . ?
O2 Ti2 C4 28.9(2) . . ?
N2 Ti2 C4 31.0(2) . . ?
N4 Ti2 C4 82.6(2) . . ?
C1 N1 C2 118.5(7) . . ?
C1 N1 Ti1 151.7(6) . . ?
C2 N1 Ti1 89.5(5) . . ?
C1 N2 C4 117.9(6) . . ?
C1 N2 Ti2 152.6(5) . . ?
C4 N2 Ti2 88.6(4) . . ?
C9 N3 C5 119.0(8) . . ?
C9 N3 Ti1 121.9(6) . . ?
C5 N3 Ti1 119.1(6) . . ?
C10 N4 C14 119.6(8) . . ?
C10 N4 Ti2 120.8(6) . . ?
C14 N4 Ti2 119.6(6) . . ?
C2 O1 Ti1 98.8(5) . . ?
C4 O2 Ti2 99.6(5) . . ?
C15 O3 Ti1 142.6(6) . . ?
C19 O4 Ti1 147.2(7) . . ?
C23 O5 Ti1 160.5(7) . . ?
C27 O6 Ti2 150.6(7) . . ?
C31 O7 Ti2 150.7(6) . . ?
C35 O8 Ti2 145.8(6) . . ?
N2 C1 N1 123.7(7) . . ?
O1 C2 N1 111.4(7) . . ?
O1 C2 C3 127.0(7) . . ?
N1 C2 C3 121.6(7) . . ?
O1 C2 Ti1 52.4(4) . . ?
N1 C2 Ti1 59.0(4) . . ?
C3 C2 Ti1 179.3(6) . . ?
C2 C3 C4 115.5(7) . . ?
O2 C4 N2 111.7(7) . . ?
O2 C4 C3 125.5(7) . . ?
N2 C4 C3 122.7(7) . . ?
O2 C4 Ti2 51.5(4) . . ?
N2 C4 Ti2 60.4(4) . . ?
C3 C4 Ti2 172.6(6) . . ?
N3 C5 C6 124.6(9) . . ?
C5 C6 C7 119.4(10) . . ?
C6 C7 C8 115.5(10) . . ?
C9 C8 C7 120.0(10) . . ?
N3 C9 C8 121.1(9) . . ?
N4 C10 C11 124.0(8) . . ?
C12 C11 C10 116.3(9) . . ?
C13 C12 C11 119.1(10) . . ?
C12 C13 C14 120.9(10) . . ?
N4 C14 C13 120.1(9) . . ?
O3 C15 C18 109.1(10) . . ?
O3 C15 C16 116.4(10) . . ?
C18 C15 C16 114.7(10) . . ?
O3 C15 C17 105.4(10) . . ?
C18 C15 C17 106.1(10) . . ?
C16 C15 C17 103.9(10) . . ?
C15 C16 C17 39.6(6) . . ?
C15 C16 C18 32.5(6) . . ?
C17 C16 C18 59.8(4) . . ?
C15 C17 C16 36.5(5) . . ?
C15 C17 C18 35.3(5) . . ?
C16 C17 C18 61.6(5) . . ?
C15 C18 C17 38.5(6) . . ?
C15 C18 C16 32.7(6) . . ?
C17 C18 C16 58.6(4) . . ?
O4 C19 C21 110(2) . . ?
O4 C19 C20 106.6(12) . . ?
C21 C19 C20 109.9(13) . . ?
O4 C19 C22 114.7(19) . . ?
C21 C19 C22 107.5(13) . . ?
C20 C19 C22 108.2(12) . . ?
C19 C20 C22 36.1(7) . . ?
C19 C20 C21 34.9(7) . . ?
C22 C20 C21 59.4(5) . . ?
C19 C21 C22 36.6(7) . . ?
C19 C21 C20 35.2(7) . . ?
C22 C21 C20 60.2(5) . . ?
C19 C22 C21 35.9(7) . . ?
C19 C22 C20 35.7(7) . . ?
C21 C22 C20 60.4(5) . . ?
O5 C23 C25 110.2(11) . . ?
O5 C23 C26 114.1(15) . . ?
C25 C23 C26 109.4(11) . . ?
O5 C23 C24 108.2(14) . . ?
C25 C23 C24 109.4(11) . . ?
C26 C23 C24 105.4(11) . . ?
C23 C24 C26 37.3(6) . . ?
C23 C24 C25 35.1(6) . . ?
C26 C24 C25 60.6(5) . . ?
C23 C25 C26 35.5(6) . . ?
C23 C25 C24 35.5(6) . . ?
C26 C25 C24 58.7(5) . . ?
C23 C26 C24 37.3(6) . . ?
C23 C26 C25 35.1(6) . . ?
C24 C26 C25 60.7(5) . . ?
O6 C27 C29 115.0(10) . . ?
O6 C27 C28 116.9(14) . . ?
C29 C27 C28 111.8(11) . . ?
O6 C27 C30 102.8(16) . . ?
C29 C27 C30 106.1(10) . . ?
C28 C27 C30 102.2(11) . . ?
C27 C28 C30 39.7(6) . . ?
C27 C28 C29 33.9(6) . . ?
C30 C28 C29 60.1(5) . . ?
C27 C29 C30 37.8(6) . . ?
C27 C29 C28 34.3(6) . . ?
C30 C29 C28 57.9(4) . . ?
C27 C30 C28 38.2(6) . . ?
C27 C30 C29 36.0(6) . . ?
C28 C30 C29 62.0(5) . . ?
C33 C31 O7 111.8(14) . . ?
C33 C31 C34 113.3(11) . . ?
O7 C31 C34 110.6(10) . . ?
C33 C31 C32 108.7(11) . . ?
O7 C31 C32 103.4(15) . . ?
C34 C31 C32 108.5(11) . . ?
C31 C32 C33 34.9(6) . . ?
C31 C32 C34 35.3(6) . . ?
C33 C32 C34 60.9(5) . . ?
C31 C33 C32 36.5(6) . . ?
C31 C33 C34 33.7(6) . . ?
C32 C33 C34 59.9(5) . . ?
C31 C34 C32 36.2(6) . . ?
C31 C34 C33 33.0(6) . . ?
C32 C34 C33 59.2(4) . . ?
O8 C35 C36 110.4(9) . . ?
O8 C35 C38 111.1(9) . . ?
C36 C35 C38 113.9(10) . . ?
O8 C35 C37 105.8(10) . . ?
C36 C35 C37 107.8(10) . . ?
C38 C35 C37 107.5(9) . . ?
C35 C36 C37 37.3(6) . . ?
C35 C36 C38 33.4(5) . . ?
C37 C36 C38 59.9(4) . . ?
C35 C37 C36 35.0(5) . . ?
C35 C37 C38 35.4(5) . . ?
C36 C37 C38 60.9(4) . . ?
C35 C38 C37 37.0(5) . . ?
C35 C38 C36 32.7(5) . . ?
C37 C38 C36 59.2(4) . . ?

loop_
_geom_bond_atom_site_label_1
_geom_bond_atom_site_label_2
_geom_bond_distance
_geom_bond_site_symmetry_2
_geom_bond_publ_flag
Ti1 O5 1.768(5) . ?
Ti1 O4 1.812(6) . ?
Ti1 O3 1.821(6) . ?
Ti1 O1 2.115(6) . ?
Ti1 N1 2.263(6) . ?
Ti1 N3 2.312(7) . ?
Ti1 C2 2.640(9) . ?
Ti2 O7 1.783(6) . ?
Ti2 O6 1.788(6) . ?
Ti2 O8 1.800(6) . ?
Ti2 O2 2.094(6) . ?
Ti2 N2 2.296(6) . ?
Ti2 N4 2.344(7) . ?
Ti2 C4 2.640(8) . ?
N1 C1 1.341(9) . ?
N1 C2 1.379(10) . ?
N2 C1 1.339(9) . ?
N2 C4 1.360(9) . ?
N3 C9 1.335(10) . ?
N3 C5 1.340(11) . ?
N4 C10 1.334(10) . ?
N4 C14 1.361(11) . ?
O1 C2 1.289(9) . ?
O2 C4 1.295(9) . ?
O3 C15 1.387(11) . ?
O4 C19 1.439(12) . ?
O5 C23 1.418(13) . ?
O6 C27 1.393(12) . ?
O7 C31 1.444(12) . ?
O8 C35 1.442(11) . ?
C2 C3 1.388(11) . ?
C3 C4 1.409(11) . ?
C5 C6 1.345(13) . ?
C6 C7 1.425(15) . ?
C7 C8 1.437(16) . ?
C8 C9 1.397(14) . ?
C10 C11 1.426(13) . ?
C11 C12 1.419(15) . ?
C12 C13 1.389(15) . ?
C13 C14 1.410(14) . ?
C15 C18 1.440(12) . ?
C15 C16 1.448(12) . ?
C15 C17 1.550(13) . ?
C16 C17 2.362(17) . ?
C16 C18 2.433(16) . ?
C17 C18 2.392(17) . ?
C19 C21 1.463(15) . ?
C19 C20 1.476(13) . ?
C19 C22 1.489(15) . ?
C20 C22 2.401(18) . ?
C20 C21 2.406(18) . ?
C21 C22 2.381(18) . ?
C23 C25 1.476(12) . ?
C23 C26 1.491(14) . ?
C23 C24 1.493(14) . ?
C24 C26 2.374(18) . ?
C24 C25 2.422(17) . ?
C25 C26 2.421(17) . ?
C27 C29 1.470(12) . ?
C27 C28 1.483(14) . ?
C27 C30 1.532(14) . ?
C28 C30 2.347(18) . ?
C28 C29 2.445(16) . ?
C29 C30 2.400(17) . ?
C31 C33 1.441(13) . ?
C31 C34 1.468(12) . ?
C31 C32 1.498(14) . ?
C32 C33 2.388(17) . ?
C32 C34 2.407(17) . ?
C33 C34 2.430(16) . ?
C35 C36 1.474(13) . ?
C35 C38 1.501(12) . ?
C35 C37 1.559(14) . ?
C36 C37 2.45(2) . ?
C36 C38 2.494(18) . ?
C37 C38 2.468(18) . ?
